data_7101142
loop_
_publ_author_name
'Jin Liu'
'Kelly Jo Boarman'

_publ_section_title
;
Regiospecific Topochemical Reactions Controlled by
Trifluoromethyl Directing Groups
;
_journal_issue 3
_journal_name_full 'Chemical Communications'
_journal_paper_doi 10.1039/b413898h
_journal_year 2005
_chemical_formula_moiety 'C18 H12 F6'
_chemical_formula_sum 'C18 H12 F6'
_chemical_formula_weight 342.28
_chemical_name_common 04143a
_chemical_name_systematic
;
?
;
_space_group_IT_number 14
_symmetry_cell_setting monoclinic
_symmetry_space_group_name_Hall '-P 2ybc'
_symmetry_space_group_name_H-M 'P 1 21/c 1'
_atom_sites_solution_hydrogens geom
_atom_sites_solution_primary direct
_atom_sites_solution_secondary difmap
_audit_creation_method SHELXL-97
_cell_angle_alpha 90.00
_cell_angle_beta 107.108(2)
_cell_angle_gamma 90.00
_cell_formula_units_Z 2
_cell_length_a 10.3758(19)
_cell_length_b 4.9215(9)
_cell_length_c 15.280(3)
_cell_measurement_reflns_used 1824
_cell_measurement_temperature 173(2)
_cell_measurement_theta_max 27.43
_cell_measurement_theta_min 2.79
_cell_volume 745.8(2)
_computing_cell_refinement 'Bruker SMART'
_computing_data_collection 'Bruker SMART'
_computing_data_reduction 'Bruker SAINT'
_computing_molecular_graphics 'Bruker SHELXTL'
_computing_publication_material 'Bruker SHELXTL'
_computing_structure_refinement 'Bruker SHELXTL'
_computing_structure_solution 'Bruker SHELXTL'
_diffrn_ambient_temperature 173(2)
_diffrn_measured_fraction_theta_full 0.985
_diffrn_measured_fraction_theta_max 0.985
_diffrn_measurement_device_type 'CCD area detector'
_diffrn_measurement_method 'phi and omega scans'
_diffrn_radiation_monochromator graphite
_diffrn_radiation_source 'sealed tube'
_diffrn_radiation_type MoK\a
_diffrn_radiation_wavelength 0.71073
_diffrn_reflns_av_R_equivalents 0.0285
_diffrn_reflns_av_sigmaI/netI 0.0227
_diffrn_reflns_limit_h_max 12
_diffrn_reflns_limit_h_min -13
_diffrn_reflns_limit_k_max 6
_diffrn_reflns_limit_k_min 0
_diffrn_reflns_limit_l_max 19
_diffrn_reflns_limit_l_min 0
_diffrn_reflns_number 6437
_diffrn_reflns_theta_full 27.50
_diffrn_reflns_theta_max 27.50
_diffrn_reflns_theta_min 2.05
_exptl_absorpt_coefficient_mu 0.140
_exptl_absorpt_correction_T_max 0.9725
_exptl_absorpt_correction_T_min 0.9395
_exptl_absorpt_correction_type multi-scan
_exptl_absorpt_process_details 'SADABS (Sheldrick, 2003)'
_exptl_crystal_colour Colorless
_exptl_crystal_density_diffrn 1.524
_exptl_crystal_density_method 'not measured'
_exptl_crystal_description Block
_exptl_crystal_F_000 348
_exptl_crystal_size_max 0.45
_exptl_crystal_size_mid 0.20
_exptl_crystal_size_min 0.20
_refine_diff_density_max 0.320
_refine_diff_density_min -0.187
_refine_diff_density_rms 0.045
_refine_ls_extinction_method none
_refine_ls_goodness_of_fit_ref 1.055
_refine_ls_hydrogen_treatment mixed
_refine_ls_matrix_type full
_refine_ls_number_parameters 109
_refine_ls_number_reflns 1690
_refine_ls_number_restraints 0
_refine_ls_restrained_S_all 1.055
_refine_ls_R_factor_all 0.0498
_refine_ls_R_factor_gt 0.0399
_refine_ls_shift/su_max 0.000
_refine_ls_shift/su_mean 0.000
_refine_ls_structure_factor_coef Fsqd
_refine_ls_weighting_details 'calc w=1/[\s^2^(Fo^2^)+(0.0530P)^2^+0.3002P] where P=(Fo^2^+2Fc^2^)/3'
_refine_ls_weighting_scheme calc
_refine_ls_wR_factor_gt 0.1040
_refine_ls_wR_factor_ref 0.1131
_reflns_number_gt 1381
_reflns_number_total 1690
_reflns_threshold_expression >2sigma(I)
_cod_data_source_file b413898h.txt
_cod_depositor_comments
;
The following automatic conversions were performed:
'_symmetry_cell_setting' value 'Monoclinic' changed to 'monoclinic'
according to '/home/saulius/struct/CIF-dictionaries/cif_core.dic'
dictionary named 'cif_core.dic' version 2.4.1 from
2010-06-29.

'_exptl_absorpt_correction_type' value 'Multi-scan' changed
to 'multi-scan' according to
'/home/saulius/struct/CIF-dictionaries/cif_core.dic' dictionary named
'cif_core.dic' version 2.4.1 from 2010-06-29.

Automatic conversion script
Id: cif_fix_enum 1527 2010-12-29 10:47:43Z saulius 
;
_cod_original_sg_symbol_H-M P2(1)/c
_cod_database_code 7101142

loop_
_symmetry_equiv_pos_as_xyz
'x, y, z'
'-x, y+1/2, -z+1/2'
'-x, -y, -z'
'x, -y-1/2, z-1/2'

loop_
_atom_site_label
_atom_site_type_symbol
_atom_site_fract_x
_atom_site_fract_y
_atom_site_fract_z
_atom_site_U_iso_or_equiv
_atom_site_adp_type
_atom_site_occupancy
_atom_site_symmetry_multiplicity
_atom_site_calc_flag
_atom_site_refinement_flags
C1 C 0.44690(15) 0.5985(3) 0.49487(10) 0.0325(3) Uani 1 1 d .
H1A H 0.4136 0.6300 0.5456 0.039 Uiso 1 1 calc R
C2 C 0.39284(16) 0.7387(3) 0.41843(10) 0.0359(4) Uani 1 1 d .
H2A H 0.4272 0.7034 0.3684 0.043 Uiso 1 1 calc R
C3 C 0.28488(14) 0.9433(3) 0.40377(9) 0.0300(3) Uani 1 1 d .
C4 C 0.23913(14) 1.0924(3) 0.32148(9) 0.0283(3) Uani 1 1 d .
C5 C 0.13662(15) 1.2835(3) 0.30883(10) 0.0346(3) Uani 1 1 d .
H5A H 0.1073 1.3816 0.2529 0.041 Uiso 1 1 calc R
C6 C 0.07728(15) 1.3314(4) 0.37712(11) 0.0388(4) Uani 1 1 d .
H6A H 0.0072 1.4619 0.3683 0.047 Uiso 1 1 calc R
C7 C 0.12038(17) 1.1882(4) 0.45861(11) 0.0403(4) Uani 1 1 d .
H7A H 0.0800 1.2212 0.5059 0.048 Uiso 1 1 calc R
C8 C 0.22185(17) 0.9978(3) 0.47125(10) 0.0382(4) Uani 1 1 d .
H8A H 0.2498 0.9008 0.5274 0.046 Uiso 1 1 calc R
C9 C 0.30258(15) 1.0525(3) 0.24610(10) 0.0335(3) Uani 1 1 d .
F1 F 0.24877(12) 1.2150(2) 0.17399(7) 0.0536(3) Uani 1 1 d .
F2 F 0.43524(10) 1.1023(2) 0.27247(7) 0.0486(3) Uani 1 1 d .
F3 F 0.28783(10) 0.7983(2) 0.21219(6) 0.0427(3) Uani 1 1 d .

loop_
_atom_site_aniso_label
_atom_site_aniso_U_11
_atom_site_aniso_U_22
_atom_site_aniso_U_33
_atom_site_aniso_U_23
_atom_site_aniso_U_13
_atom_site_aniso_U_12
C1 0.0337(8) 0.0293(7) 0.0316(7) -0.0011(6) 0.0050(6) 0.0001(6)
C2 0.0387(8) 0.0367(8) 0.0321(7) 0.0032(6) 0.0101(6) 0.0066(6)
C3 0.0293(7) 0.0284(7) 0.0297(7) 0.0005(5) 0.0048(5) -0.0008(5)
C4 0.0282(7) 0.0254(7) 0.0288(6) -0.0016(5) 0.0045(5) -0.0034(5)
C5 0.0337(8) 0.0299(7) 0.0350(7) 0.0010(6) 0.0021(6) 0.0020(6)
C6 0.0310(8) 0.0374(9) 0.0441(8) -0.0053(7) 0.0051(6) 0.0052(6)
C7 0.0401(8) 0.0447(9) 0.0390(8) -0.0050(7) 0.0160(7) 0.0021(7)
C8 0.0430(9) 0.0403(9) 0.0319(7) 0.0030(6) 0.0119(6) 0.0038(7)
C9 0.0363(8) 0.0307(8) 0.0322(7) 0.0037(6) 0.0081(6) -0.0001(6)
F1 0.0744(8) 0.0521(6) 0.0374(5) 0.0170(4) 0.0211(5) 0.0163(5)
F2 0.0396(5) 0.0581(7) 0.0529(6) -0.0022(5) 0.0209(4) -0.0103(5)
F3 0.0532(6) 0.0374(5) 0.0405(5) -0.0066(4) 0.0183(4) 0.0001(4)

loop_
_atom_type_symbol
_atom_type_description
_atom_type_scat_dispersion_real
_atom_type_scat_dispersion_imag
_atom_type_scat_source
C C 0.0033 0.0016 'International Tables Vol C Tables 4.2.6.8 and 6.1.1.4'
H H 0.0000 0.0000 'International Tables Vol C Tables 4.2.6.8 and 6.1.1.4'
F F 0.0171 0.0103 'International Tables Vol C Tables 4.2.6.8 and 6.1.1.4'

loop_
_geom_angle_atom_site_label_1
_geom_angle_atom_site_label_2
_geom_angle_atom_site_label_3
_geom_angle
_geom_angle_site_symmetry_1
_geom_angle_site_symmetry_3
C2 C1 C1 123.77(18) . 3_666
C2 C1 H1A 118.1 . .
C1 C1 H1A 118.1 3_666 .
C1 C2 C3 126.38(14) . .
C1 C2 H2A 116.8 . .
C3 C2 H2A 116.8 . .
C8 C3 C4 116.66(13) . .
C8 C3 C2 121.20(13) . .
C4 C3 C2 122.13(13) . .
C5 C4 C3 121.24(13) . .
C5 C4 C9 118.24(12) . .
C3 C4 C9 120.52(13) . .
C6 C5 C4 120.27(14) . .
C6 C5 H5A 119.9 . .
C4 C5 H5A 119.9 . .
C5 C6 C7 119.69(15) . .
C5 C6 H6A 120.2 . .
C7 C6 H6A 120.2 . .
C8 C7 C6 120.17(15) . .
C8 C7 H7A 119.9 . .
C6 C7 H7A 119.9 . .
C7 C8 C3 121.97(14) . .
C7 C8 H8A 119.0 . .
C3 C8 H8A 119.0 . .
F2 C9 F1 106.30(12) . .
F2 C9 F3 106.05(12) . .
F1 C9 F3 105.37(12) . .
F2 C9 C4 112.97(12) . .
F1 C9 C4 112.46(12) . .
F3 C9 C4 113.08(12) . .

loop_
_geom_bond_atom_site_label_1
_geom_bond_atom_site_label_2
_geom_bond_distance
_geom_bond_site_symmetry_2
C1 C2 1.330(2) .
C1 C1 1.441(3) 3_666
C1 H1A 0.9500 .
C2 C3 1.474(2) .
C2 H2A 0.9500 .
C3 C8 1.400(2) .
C3 C4 1.4122(19) .
C4 C5 1.390(2) .
C4 C9 1.498(2) .
C5 C6 1.379(2) .
C5 H5A 0.9500 .
C6 C7 1.386(2) .
C6 H6A 0.9500 .
C7 C8 1.380(2) .
C7 H7A 0.9500 .
C8 H8A 0.9500 .
C9 F2 1.3382(18) .
C9 F1 1.3430(17) .
C9 F3 1.3455(18) .

loop_
_geom_torsion_atom_site_label_1
_geom_torsion_atom_site_label_2
_geom_torsion_atom_site_label_3
_geom_torsion_atom_site_label_4
_geom_torsion
_geom_torsion_site_symmetry_1
C1 C1 C2 C3 -179.66(17) 3_666
C1 C2 C3 C8 -4.0(3) .
C1 C2 C3 C4 176.47(15) .
C8 C3 C4 C5 0.0(2) .
C2 C3 C4 C5 179.65(14) .
C8 C3 C4 C9 178.64(13) .
C2 C3 C4 C9 -1.8(2) .
C3 C4 C5 C6 0.0(2) .
C9 C4 C5 C6 -178.59(14) .
C4 C5 C6 C7 0.1(2) .
C5 C6 C7 C8 -0.3(3) .
C6 C7 C8 C3 0.3(3) .
C4 C3 C8 C7 -0.2(2) .
C2 C3 C8 C7 -179.84(15) .
C5 C4 C9 F2 120.41(14) .
C3 C4 C9 F2 -58.22(18) .
C5 C4 C9 F1 0.08(19) .
C3 C4 C9 F1 -178.55(13) .
C5 C4 C9 F3 -119.12(14) .
C3 C4 C9 F3 62.25(17) .
